data_2022568
loop_
_publ_author_name
'Muresan-Pop, Marieta'
'Macavei, Sergiu'
'Turza, Alexandru'
'Borodi, Gheorghe'

_publ_section_title
;
 New solvates and a salt of the anti-HIV compound etravirine
;
_journal_coeditor_code VP3022
_journal_issue 11
_journal_name_full 'Acta Crystallographica Section C'
_journal_page_first 698
_journal_page_last 706
_journal_paper_doi 10.1107/S2053229621010482
_journal_volume 77
_journal_year 2021
_chemical_formula_iupac 'C20 H15 Br N6 O, C2 H6 O S'
_chemical_formula_moiety 'C20 H15 Br N6 O, C2 H6 O S'
_chemical_formula_sum 'C22 H21 Br N6 O2 S'
_chemical_formula_weight 513.42
_chemical_name_common 'Etravirine dimethyl sulfoxide monosolvate'
_chemical_name_systematic
'4-({6-Amino-5-bromo-2-[(4-cyanophenyl)amino]pyrimidin-4-yl}oxy)-3,5-dimethylbenzonitrile dimethyl sulfoxide monosolvate'
_space_group_crystal_system triclinic
_space_group_IT_number 2
_space_group_name_Hall '-P 1'
_space_group_name_H-M_alt 'P -1'
_atom_sites_solution_hydrogens mixed
_atom_sites_solution_primary direct
_audit_creation_method
;
Olex2 1.2
(compiled 2018.05.29 svn.r3508 for OlexSys, GUI svn.r5506)
;
_cell_angle_alpha 96.181(6)
_cell_angle_beta 102.323(6)
_cell_angle_gamma 95.632(6)
_cell_formula_units_Z 2
_cell_length_a 8.6953(5)
_cell_length_b 9.3336(8)
_cell_length_c 15.1494(11)
_cell_measurement_reflns_used 4741
_cell_measurement_temperature 293(2)
_cell_measurement_theta_max 70.8485
_cell_measurement_theta_min 3.0098
_cell_volume 1184.87(15)
_computing_cell_refinement
;
CrysAlis PRO (Oxford Diffraction, 2010)
;
_computing_data_collection
;
CrysAlis PRO (Oxford Diffraction, 2010)
;
_computing_data_reduction
;
CrysAlis PRO (Oxford Diffraction, 2010)
;
_computing_molecular_graphics
;
OLEX2 (Dolomanov <i>et al.</i>,  2009)
;
_computing_publication_material
;
OLEX2 (Dolomanov <i>et al.</i>,  2009)
;
_computing_structure_refinement
;
SHELXL2016 (Sheldrick, 2015b)
;
_computing_structure_solution
;
SHELXS (Sheldrick, 2008)
;
_diffrn_ambient_temperature 293(2)
_diffrn_detector_area_resol_mean 16.4335
_diffrn_measured_fraction_theta_full 0.992
_diffrn_measured_fraction_theta_max 0.969
_diffrn_measurement_device_type 'Oxford Diffraction SuperNova Dual Source diffractometer with an Eos detector'
_diffrn_measurement_method '\w scans'
_diffrn_radiation_monochromator mirror
_diffrn_radiation_type CuK\a
_diffrn_radiation_wavelength 1.54184
_diffrn_reflns_av_R_equivalents 0.0376
_diffrn_reflns_av_unetI/netI 0.0419
_diffrn_reflns_limit_h_max 7
_diffrn_reflns_limit_h_min -10
_diffrn_reflns_limit_k_max 11
_diffrn_reflns_limit_k_min -11
_diffrn_reflns_limit_l_max 18
_diffrn_reflns_limit_l_min -18
_diffrn_reflns_number 7279
_diffrn_reflns_theta_full 67.684
_diffrn_reflns_theta_max 70.986
_diffrn_reflns_theta_min 3.012
_diffrn_source 'SuperNova (Cu) X-ray Source'
_diffrn_source_current n/a
_diffrn_source_voltage n/a
_exptl_absorpt_coefficient_mu 3.445
_exptl_absorpt_correction_T_max 1.00000
_exptl_absorpt_correction_T_min 0.48152
_exptl_absorpt_correction_type multi-scan
_exptl_absorpt_process_details
;
(CrysAlis PRO; Oxford Diffraction, 2010)
;
_exptl_crystal_colour colourless
_exptl_crystal_density_diffrn 1.439
_exptl_crystal_description needle
_exptl_crystal_F_000 524
_exptl_crystal_size_max 0.1
_exptl_crystal_size_mid 0.03
_exptl_crystal_size_min 0.01
_refine_diff_density_max 0.661
_refine_diff_density_min -1.684
_refine_ls_extinction_method none
_refine_ls_goodness_of_fit_ref 1.072
_refine_ls_hydrogen_treatment constr
_refine_ls_matrix_type full
_refine_ls_number_parameters 294
_refine_ls_number_reflns 4449
_refine_ls_number_restraints 0
_refine_ls_restrained_S_all 1.072
_refine_ls_R_factor_all 0.0753
_refine_ls_R_factor_gt 0.0689
_refine_ls_shift/su_max 0.003
_refine_ls_shift/su_mean 0.000
_refine_ls_structure_factor_coef Fsqd
_refine_ls_weighting_details 'w=1/[\s^2^(Fo^2^)+(0.1460P)^2^+0.1471P] where P=(Fo^2^+2Fc^2^)/3'
_refine_ls_weighting_scheme calc
_refine_ls_wR_factor_gt 0.1919
_refine_ls_wR_factor_ref 0.2101
_reflns_number_gt 3732
_reflns_number_total 4449
_reflns_threshold_expression 'I > 2\s(I)'
_cod_data_source_file vp3022sup1.cif
_cod_data_source_block ETR-DMSO2
_cod_database_code 2022568
_shelx_space_group_comment
;
The symmetry employed for this shelxl refinement is uniquely defined
by the following loop, which should always be used as a source of
symmetry information in preference to the above space-group names.
They are only intended as comments.
;

loop_
_space_group_symop_operation_xyz
'x, y, z'
'-x, -y, -z'

loop_
_atom_site_type_symbol
_atom_site_label
_atom_site_fract_x
_atom_site_fract_y
_atom_site_fract_z
_atom_site_U_iso_or_equiv
_atom_site_adp_type
_atom_site_calc_flag
_atom_site_occupancy
_atom_site_disorder_assembly
_atom_site_disorder_group
Br Br1 0.15142(4) 0.39515(5) 0.07791(3) 0.0631(2) Uani d 1 . .
S S1 0.71828(12) -0.04858(11) 0.43617(9) 0.0661(3) Uani d 1 . .
O O1 0.4480(3) 0.2464(3) 0.09151(18) 0.0495(6) Uani d 1 . .
N N5 0.6174(3) 0.3974(3) 0.2109(2) 0.0411(6) Uani d 1 . .
N N3 0.5264(4) 0.6065(3) 0.2789(2) 0.0445(6) Uani d 1 . .
C C11 0.4745(4) 0.3661(3) 0.1554(2) 0.0405(7) Uani d 1 . .
C C10 0.3519(4) 0.4473(3) 0.1570(2) 0.0433(7) Uani d 1 . .
C C8 0.6366(4) 0.5184(3) 0.2701(2) 0.0397(7) Uani d 1 . .
C C12 0.5562(4) 0.1440(3) 0.1054(2) 0.0417(7) Uani d 1 . .
N N2 0.7791(3) 0.5617(3) 0.3291(2) 0.0469(7) Uani d 1 . .
H H2 0.782232 0.639829 0.365459 0.056 Uiso calc 1 . .
C C6 0.9480(4) 0.3774(4) 0.2881(3) 0.0508(8) Uani d 1 . .
H H6 0.867907 0.329941 0.240004 0.061 Uiso calc 1 . .
C C9 0.3826(4) 0.5704(3) 0.2233(3) 0.0447(7) Uani d 1 . .
N N4 0.2721(4) 0.6596(3) 0.2330(3) 0.0565(8) Uani d 1 . .
H H4A 0.179273 0.610360 0.219284 0.068 Uiso d 1 . .
H H4B 0.291873 0.700055 0.288675 0.068 Uiso d 1 . .
C C5 0.9215(4) 0.5005(3) 0.3406(2) 0.0415(7) Uani d 1 . .
C C14 0.6851(4) 0.1546(4) 0.0652(3) 0.0507(8) Uani d 1 . .
O O2 0.8308(4) -0.1614(3) 0.4448(3) 0.0795(10) Uani d 1 . .
C C2 1.2145(4) 0.3938(4) 0.3787(3) 0.0474(8) Uani d 1 . .
C C19 0.5195(4) 0.0338(4) 0.1541(3) 0.0487(8) Uani d 1 . .
N N1 1.4800(5) 0.2875(5) 0.4136(3) 0.0765(12) Uani d 1 . .
C C18 0.6217(6) -0.0717(4) 0.1645(3) 0.0592(10) Uani d 1 . .
H H18 0.600663 -0.148393 0.196396 0.071 Uiso calc 1 . .
C C1 1.3639(5) 0.3362(4) 0.3989(3) 0.0556(9) Uani d 1 . .
C C7 1.0937(5) 0.3258(4) 0.3076(3) 0.0546(9) Uani d 1 . .
H H7 1.110565 0.243678 0.272127 0.066 Uiso calc 1 . .
C C16 0.7547(5) -0.0636(5) 0.1278(3) 0.0615(11) Uani d 1 . .
C C3 1.1896(5) 0.5181(4) 0.4305(3) 0.0553(9) Uani d 1 . .
H H3 1.270341 0.565683 0.478185 0.066 Uiso calc 1 . .
C C13 0.7171(6) 0.2766(6) 0.0127(3) 0.0724(12) Uani d 1 . .
H H13A 0.620990 0.289252 -0.029014 0.109 Uiso calc 1 . .
H H13B 0.795840 0.254414 -0.020776 0.109 Uiso calc 1 . .
H H13C 0.755032 0.364396 0.054061 0.109 Uiso calc 1 . .
C C4 1.0453(4) 0.5708(4) 0.4110(3) 0.0525(9) Uani d 1 . .
H H4 1.030124 0.654759 0.445415 0.063 Uiso calc 1 . .
C C22 0.7398(7) 0.0439(5) 0.5481(4) 0.0793(14) Uani d 1 . .
H H22A 0.700005 -0.021129 0.585320 0.119 Uiso calc 1 . .
H H22B 0.681042 0.125759 0.545185 0.119 Uiso calc 1 . .
H H22C 0.849919 0.076755 0.574066 0.119 Uiso calc 1 . .
C C15 0.7854(5) 0.0477(5) 0.0777(3) 0.0603(10) Uani d 1 . .
H H15 0.873735 0.050676 0.052169 0.072 Uiso calc 1 . .
C C20 0.3756(6) 0.0299(5) 0.1952(4) 0.0746(13) Uani d 1 . .
H H20A 0.393232 0.105933 0.245565 0.112 Uiso calc 1 . .
H H20B 0.357626 -0.062407 0.216216 0.112 Uiso calc 1 . .
H H20C 0.284447 0.043625 0.149931 0.112 Uiso calc 1 . .
C C21 0.8112(7) 0.0968(6) 0.3918(4) 0.0763(13) Uani d 1 . .
H H21A 0.914895 0.128674 0.429735 0.114 Uiso calc 1 . .
H H21B 0.748422 0.175961 0.390546 0.114 Uiso calc 1 . .
H H21C 0.820433 0.064351 0.331007 0.114 Uiso calc 1 . .
N N6 0.9503(8) -0.2524(8) 0.1575(4) 0.135(3) Uani d 1 . .
C C17 0.8632(7) -0.1693(7) 0.1446(4) 0.0883(18) Uani d 1 . .

loop_
_atom_site_aniso_label
_atom_site_aniso_U_11
_atom_site_aniso_U_22
_atom_site_aniso_U_33
_atom_site_aniso_U_12
_atom_site_aniso_U_13
_atom_site_aniso_U_23
Br1 0.0347(3) 0.0633(3) 0.0793(4) 0.0092(2) -0.0134(2) 0.0061(2)
S1 0.0390(5) 0.0490(5) 0.0952(8) 0.0085(4) -0.0059(5) -0.0183(5)
O1 0.0355(13) 0.0372(11) 0.0623(14) 0.0082(10) -0.0125(11) -0.0088(10)
N5 0.0278(14) 0.0336(12) 0.0542(15) 0.0050(10) -0.0043(11) -0.0022(11)
N3 0.0387(16) 0.0331(13) 0.0575(16) 0.0098(11) 0.0023(13) -0.0010(11)
C11 0.0341(17) 0.0321(14) 0.0488(17) 0.0033(12) -0.0026(13) 0.0019(12)
C10 0.0280(15) 0.0371(15) 0.0584(18) 0.0052(12) -0.0058(13) 0.0084(13)
C8 0.0326(16) 0.0297(13) 0.0519(17) 0.0041(12) 0.0014(13) 0.0011(12)
C12 0.0300(16) 0.0338(14) 0.0503(17) 0.0054(12) -0.0085(13) -0.0092(12)
N2 0.0348(15) 0.0356(13) 0.0598(16) 0.0064(11) -0.0038(12) -0.0127(12)
C6 0.0348(18) 0.0469(18) 0.059(2) 0.0085(14) -0.0073(15) -0.0128(15)
C9 0.0370(18) 0.0347(15) 0.064(2) 0.0109(13) 0.0081(15) 0.0121(14)
N4 0.0424(17) 0.0478(17) 0.080(2) 0.0188(14) 0.0103(16) 0.0080(15)
C5 0.0358(17) 0.0350(15) 0.0473(16) 0.0036(12) -0.0007(13) -0.0018(12)
C14 0.0332(18) 0.055(2) 0.0535(19) -0.0026(15) -0.0025(15) -0.0066(15)
O2 0.0551(19) 0.0501(16) 0.112(3) 0.0151(14) -0.0111(17) -0.0297(16)
C2 0.0336(17) 0.0426(17) 0.060(2) 0.0060(13) -0.0022(15) 0.0063(14)
C19 0.044(2) 0.0376(16) 0.0578(19) 0.0008(14) 0.0063(16) -0.0079(14)
N1 0.037(2) 0.073(2) 0.107(3) 0.0165(17) -0.0084(19) -0.001(2)
C18 0.065(3) 0.0424(18) 0.061(2) 0.0117(17) -0.0038(19) -0.0013(16)
C1 0.035(2) 0.049(2) 0.074(2) 0.0052(15) -0.0024(17) 0.0032(17)
C7 0.046(2) 0.0448(18) 0.064(2) 0.0142(15) -0.0028(17) -0.0091(16)
C16 0.051(2) 0.060(2) 0.062(2) 0.0237(19) -0.0087(18) -0.0138(18)
C3 0.0374(19) 0.051(2) 0.064(2) 0.0005(15) -0.0085(16) -0.0049(16)
C13 0.062(3) 0.078(3) 0.071(3) -0.006(2) 0.007(2) 0.014(2)
C4 0.0398(19) 0.0403(17) 0.065(2) 0.0022(14) -0.0046(16) -0.0133(15)
C22 0.088(4) 0.058(3) 0.094(4) 0.010(2) 0.031(3) -0.003(2)
C15 0.0344(19) 0.079(3) 0.060(2) 0.0141(18) 0.0029(17) -0.014(2)
C20 0.066(3) 0.059(2) 0.102(4) 0.002(2) 0.032(3) 0.006(2)
C21 0.070(3) 0.078(3) 0.071(3) 0.010(2) 0.003(2) -0.006(2)
N6 0.121(5) 0.139(5) 0.132(5) 0.097(5) -0.024(4) -0.013(4)
C17 0.079(4) 0.095(4) 0.083(3) 0.052(3) -0.009(3) -0.007(3)

loop_
_atom_type_symbol
_atom_type_description
_atom_type_scat_dispersion_real
_atom_type_scat_dispersion_imag
_atom_type_scat_source
C C 0.0181 0.0091 'International Tables Vol C Tables 4.2.6.8 and 6.1.1.4'
H H 0.0000 0.0000 'International Tables Vol C Tables 4.2.6.8 and 6.1.1.4'
Br Br -0.6763 1.2805 'International Tables Vol C Tables 4.2.6.8 and 6.1.1.4'
N N 0.0311 0.0180 'International Tables Vol C Tables 4.2.6.8 and 6.1.1.4'
O O 0.0492 0.0322 'International Tables Vol C Tables 4.2.6.8 and 6.1.1.4'
S S 0.3331 0.5567 'International Tables Vol C Tables 4.2.6.8 and 6.1.1.4'

loop_
_geom_angle_atom_site_label_1
_geom_angle_atom_site_label_2
_geom_angle_atom_site_label_3
_geom_angle_site_symmetry_1
_geom_angle_site_symmetry_3
_geom_angle
_geom_angle_publ_flag
O2 S1 C22 . . 106.2(2) ?
O2 S1 C21 . . 106.3(2) ?
C21 S1 C22 . . 96.6(2) ?
C11 O1 C12 . . 116.6(2) ?
C11 N5 C8 . . 115.0(3) ?
C9 N3 C8 . . 117.2(3) ?
O1 C11 C10 . . 117.5(3) ?
N5 C11 O1 . . 118.1(3) ?
N5 C11 C10 . . 124.4(3) ?
C11 C10 Br1 . . 122.3(3) ?
C11 C10 C9 . . 116.3(3) ?
C9 C10 Br1 . . 121.4(2) ?
N5 C8 N3 . . 126.4(3) ?
N5 C8 N2 . . 119.8(3) ?
N3 C8 N2 . . 113.8(3) ?
C14 C12 O1 . . 118.7(3) ?
C19 C12 O1 . . 116.6(3) ?
C19 C12 C14 . . 124.6(3) ?
C8 N2 C5 . . 130.9(3) ?
C7 C6 C5 . . 119.9(3) ?
N3 C9 C10 . . 120.7(3) ?
N3 C9 N4 . . 116.7(3) ?
N4 C9 C10 . . 122.6(3) ?
C6 C5 N2 . . 125.4(3) ?
C6 C5 C4 . . 118.6(3) ?
C4 C5 N2 . . 116.0(3) ?
C12 C14 C13 . . 121.8(4) ?
C12 C14 C15 . . 116.7(4) ?
C15 C14 C13 . . 121.5(4) ?
C7 C2 C1 . . 120.3(3) ?
C7 C2 C3 . . 119.1(3) ?
C3 C2 C1 . . 120.6(3) ?
C12 C19 C18 . . 117.1(4) ?
C12 C19 C20 . . 121.2(4) ?
C18 C19 C20 . . 121.7(4) ?
C16 C18 C19 . . 120.5(4) ?
N1 C1 C2 . . 178.2(5) ?
C2 C7 C6 . . 121.3(3) ?
C18 C16 C15 . . 120.5(4) ?
C18 C16 C17 . . 119.0(5) ?
C15 C16 C17 . . 120.4(5) ?
C4 C3 C2 . . 119.9(3) ?
C3 C4 C5 . . 121.2(3) ?
C16 C15 C14 . . 120.6(4) ?
N6 C17 C16 . . 179.3(9) ?

loop_
_geom_bond_atom_site_label_1
_geom_bond_atom_site_label_2
_geom_bond_site_symmetry_2
_geom_bond_distance
_geom_bond_publ_flag
Br1 C10 . 1.878(3) ?
S1 O2 . 1.504(3) ?
S1 C22 . 1.781(5) ?
S1 C21 . 1.778(6) ?
O1 C11 . 1.364(4) ?
O1 C12 . 1.407(4) ?
N5 C11 . 1.329(4) ?
N5 C8 . 1.338(4) ?
N3 C8 . 1.341(4) ?
N3 C9 . 1.339(5) ?
C11 C10 . 1.369(4) ?
C10 C9 . 1.406(5) ?
C8 N2 . 1.359(4) ?
C12 C14 . 1.385(5) ?
C12 C19 . 1.379(5) ?
N2 C5 . 1.400(4) ?
C6 C5 . 1.392(4) ?
C6 C7 . 1.384(5) ?
C9 N4 . 1.352(4) ?
C5 C4 . 1.396(5) ?
C14 C13 . 1.495(6) ?
C14 C15 . 1.390(6) ?
C2 C1 . 1.439(5) ?
C2 C7 . 1.380(5) ?
C2 C3 . 1.391(5) ?
C19 C18 . 1.389(5) ?
C19 C20 . 1.512(6) ?
N1 C1 . 1.137(5) ?
C18 C16 . 1.386(7) ?
C16 C15 . 1.388(7) ?
C16 C17 . 1.436(6) ?
C3 C4 . 1.377(5) ?
N6 C17 . 1.139(6) ?

_cod_database_fobs_code 2022568
